data_4322901
loop_
_publ_author_name
'Ulrich Englich'
'Karl Hassler'
'Karin Ruhlandt-Senge'
'Frank Uhlig'

_publ_section_title
;
 A Convenient Synthetic Strategy toward Heavy Alkali Metal
 Bis(trimethylsilyl)phosphides: Crystal Structures of the Ladder-Type
 Polymers [A(thf)P(SiMe3)2]\\infty (A = K, Rb, Cs)
;
_journal_name_full 'Inorganic Chemistry'
_journal_page_first 3532
_journal_page_last 3537
_journal_paper_doi 10.1021/ic9801950
_journal_volume 37
_journal_year 1998
_chemical_formula_sum 'C10 H26 Cs O P Si2'
_chemical_formula_weight 382.37
_space_group_IT_number 14
_symmetry_cell_setting monoclinic
_symmetry_space_group_name_Hall '-P 2ybc'
_symmetry_space_group_name_H-M 'P 1 21/c 1'
_atom_sites_solution_hydrogens geom
_atom_sites_solution_primary direct
_atom_sites_solution_secondary difmap
_audit_creation_method SHELXL
_cell_angle_alpha 90.00
_cell_angle_beta 96.0170(10)
_cell_angle_gamma 90.00
_cell_formula_units_Z 4
_cell_length_a 11.35150(10)
_cell_length_b 22.3445(3)
_cell_length_c 7.25010(10)
_cell_measurement_reflns_used 7544
_cell_measurement_temperature 150(2)
_cell_volume 1828.81(4)
_computing_cell_refinement 'Siemens SAINT'
_computing_data_collection 'Siemens SMART'
_computing_data_reduction 'Siemens SHELXTL'
_computing_molecular_graphics 'Siemens SHELXTL'
_computing_publication_material 'Siemens SHELXTL'
_computing_structure_refinement 'SHELXL-93 (Sheldrick, 1993)'
_computing_structure_solution 'SHELXS-86 (Sheldrick, 1990)'
_diffrn_ambient_temperature 150(2)
_diffrn_measurement_device 'Siemens SMART CCD'
_diffrn_measurement_method '\w for 3 sets, \f for one set of frames'
_diffrn_radiation_monochromator graphite
_diffrn_radiation_source 'sealed tube'
_diffrn_radiation_type MoK\a
_diffrn_radiation_wavelength 0.71073
_diffrn_reflns_av_R_equivalents 0.0610
_diffrn_reflns_av_sigmaI/netI 0.0674
_diffrn_reflns_limit_h_max 13
_diffrn_reflns_limit_h_min -15
_diffrn_reflns_limit_k_max 29
_diffrn_reflns_limit_k_min -26
_diffrn_reflns_limit_l_max 9
_diffrn_reflns_limit_l_min -9
_diffrn_reflns_number 14640
_diffrn_reflns_theta_max 28.27
_diffrn_reflns_theta_min 1.80
_diffrn_standards_decay_% No
_exptl_absorpt_coefficient_mu 2.225
_exptl_absorpt_correction_T_max 0.85
_exptl_absorpt_correction_T_min 0.43
_exptl_absorpt_correction_type SADABS
_exptl_crystal_colour colorless
_exptl_crystal_density_diffrn 1.389
_exptl_crystal_description needle
_exptl_crystal_F_000 768
_exptl_crystal_size_max 0.06
_exptl_crystal_size_mid 0.06
_exptl_crystal_size_min 0.9
_refine_diff_density_max 1.188
_refine_diff_density_min -1.438
_refine_diff_density_rms 0.124
_refine_ls_extinction_method none
_refine_ls_goodness_of_fit_all 0.990
_refine_ls_goodness_of_fit_obs 1.074
_refine_ls_hydrogen_treatment riding
_refine_ls_matrix_type full
_refine_ls_number_parameters 136
_refine_ls_number_reflns 4342
_refine_ls_number_restraints 0
_refine_ls_restrained_S_all 1.000
_refine_ls_restrained_S_obs 1.074
_refine_ls_R_factor_all 0.0811
_refine_ls_R_factor_obs 0.0481
_refine_ls_shift/esd_max -0.001
_refine_ls_shift/esd_mean 0.000
_refine_ls_structure_factor_coef Fsqd
_refine_ls_weighting_details 'w=1/[\s^2^(Fo^2^)+(0.0528P)^2^+0.0000P] where P=(Fo^2^+2Fc^2^)/3'
_refine_ls_weighting_scheme calc
_refine_ls_wR_factor_all 0.1083
_refine_ls_wR_factor_obs 0.0973
_reflns_number_observed 3072
_reflns_number_total 4343
_reflns_observed_criterion >2sigma(I)
_cod_data_source_file ic9801950_3.cif
_cod_data_source_block Compound_1c
_cod_depositor_comments
;
The following automatic conversions were performed:

'_refine_ls_weighting_scheme' value 'calc
w=1/[\s^2^(Fo^2^)+(0.0528P)^2^+0.0000P] where P=(Fo^2^+2Fc^2^)/3' was
changed to 'calc'. New tag '_refine_ls_weighting_details' was
created. The value of the new tag was set to
'w=1/[\s^2^(Fo^2^)+(0.0528P)^2^+0.0000P] where P=(Fo^2^+2Fc^2^)/3'.

Automatic conversion script
Id: cif_fix_values 3143 2015-03-26 13:38:13Z robertas 
;
_cod_database_code 4322901

loop_
_symmetry_equiv_pos_as_xyz
'x, y, z'
'-x, y+1/2, -z+1/2'
'-x, -y, -z'
'x, -y-1/2, z-1/2'

loop_
_atom_site_aniso_label
_atom_site_aniso_U_11
_atom_site_aniso_U_22
_atom_site_aniso_U_33
_atom_site_aniso_U_23
_atom_site_aniso_U_13
_atom_site_aniso_U_12
Cs1 0.0515(2) 0.0300(2) 0.02532(15) 0.00094(12) 0.00599(11) 0.00417(15)
P1 0.0432(8) 0.0227(6) 0.0251(5) -0.0003(4) 0.0020(5) 0.0002(5)
Si1 0.0407(8) 0.0382(8) 0.0391(7) 0.0085(6) 0.0073(6) 0.0046(7)
Si2 0.0443(8) 0.0277(7) 0.0360(7) -0.0027(5) 0.0030(6) 0.0058(6)
C1 0.048(4) 0.056(4) 0.057(3) 0.010(3) -0.010(3) -0.005(3)
C2 0.076(5) 0.081(5) 0.070(5) 0.012(4) 0.021(4) 0.039(4)
C3 0.064(4) 0.072(4) 0.055(4) 0.021(3) 0.011(3) -0.012(4)
C4 0.082(5) 0.048(3) 0.053(3) 0.014(3) 0.003(3) 0.027(3)
C5 0.060(4) 0.059(4) 0.072(4) -0.010(3) 0.018(3) 0.007(3)
C6 0.067(4) 0.032(3) 0.071(4) -0.016(3) 0.000(3) 0.009(3)
O1 0.052(2) 0.059(3) 0.058(2) 0.015(2) 0.013(2) 0.009(2)
C7 0.070(5) 0.061(4) 0.063(4) 0.013(3) 0.012(3) 0.019(3)
C8 0.068(5) 0.116(6) 0.077(5) 0.029(5) 0.020(4) 0.040(5)
C9 0.051(4) 0.076(4) 0.060(4) 0.009(3) 0.003(3) -0.006(3)
C10 0.058(4) 0.051(3) 0.041(3) 0.002(3) -0.002(3) 0.005(3)

loop_
_atom_site_label
_atom_site_type_symbol
_atom_site_fract_x
_atom_site_fract_y
_atom_site_fract_z
_atom_site_U_iso_or_equiv
_atom_site_thermal_displace_type
_atom_site_occupancy
_atom_site_calc_flag
_atom_site_refinement_flags
_atom_site_disorder_group
Cs1 Cs 0.25338(3) 0.178326(13) 0.21350(4) 0.03548(11) Uani 1 d . .
P1 P 0.22674(12) 0.16195(5) 0.7076(2) 0.0304(3) Uani 1 d . .
Si1 Si 0.03890(13) 0.13627(6) 0.6834(2) 0.0391(3) Uani 1 d . .
Si2 Si 0.31523(13) 0.07449(6) 0.7054(2) 0.0361(3) Uani 1 d . .
C1 C -0.0261(5) 0.1173(3) 0.4392(8) 0.055(2) Uani 1 d . .
H1A H 0.0152(5) 0.0825(3) 0.3946(8) 0.082 Uiso 1 calc R .
H1B H -0.0167(5) 0.1515(3) 0.3576(8) 0.082 Uiso 1 calc R .
H1C H -0.1105(5) 0.1080(3) 0.4391(8) 0.082 Uiso 1 calc R .
C2 C -0.0483(6) 0.2033(3) 0.7507(10) 0.075(2) Uani 1 d . .
H2A H -0.0297(6) 0.2379(3) 0.6757(10) 0.112 Uiso 1 calc R .
H2B H -0.0272(6) 0.2123(3) 0.8823(10) 0.112 Uiso 1 calc R .
H2C H -0.1332(6) 0.1945(3) 0.7289(10) 0.112 Uiso 1 calc R .
C3 C -0.0033(6) 0.0727(3) 0.8352(9) 0.064(2) Uani 1 d . .
H3A H 0.0398(6) 0.0364(3) 0.8059(9) 0.095 Uiso 1 calc R .
H3B H -0.0887(6) 0.0654(3) 0.8124(9) 0.095 Uiso 1 calc R .
H3C H 0.0173(6) 0.0832(3) 0.9658(9) 0.095 Uiso 1 calc R .
C4 C 0.3339(6) 0.0369(3) 0.9397(8) 0.061(2) Uani 1 d . .
H4A H 0.2558(6) 0.0298(3) 0.9818(8) 0.092 Uiso 1 calc R .
H4B H 0.3804(6) 0.0628(3) 1.0289(8) 0.092 Uiso 1 calc R .
H4C H 0.3751(6) -0.0013(3) 0.9301(8) 0.092 Uiso 1 calc R .
C5 C 0.4679(5) 0.0862(3) 0.6376(9) 0.063(2) Uani 1 d . .
H5A H 0.5097(5) 0.1156(3) 0.7210(9) 0.094 Uiso 1 calc R .
H5B H 0.4630(5) 0.1010(3) 0.5098(9) 0.094 Uiso 1 calc R .
H5C H 0.5112(5) 0.0482(3) 0.6464(9) 0.094 Uiso 1 calc R .
C6 C 0.2458(5) 0.0179(2) 0.5366(8) 0.057(2) Uani 1 d . .
H6A H 0.1648(5) 0.0096(2) 0.5644(8) 0.085 Uiso 1 calc R .
H6B H 0.2923(5) -0.0191(2) 0.5469(8) 0.085 Uiso 1 calc R .
H6C H 0.2441(5) 0.0337(2) 0.4103(8) 0.085 Uiso 1 calc R .
O1 O 0.5203(4) 0.1796(2) 0.1866(6) 0.0558(10) Uani 1 d . .
C7 C 0.6210(6) 0.1420(3) 0.2270(9) 0.064(2) Uani 1 d . .
H7A H 0.5958(6) 0.0999(3) 0.2394(9) 0.077 Uiso 1 calc R .
H7B H 0.6665(6) 0.1544(3) 0.3447(9) 0.077 Uiso 1 calc R .
C8 C 0.6947(7) 0.1480(4) 0.0709(10) 0.086(2) Uani 1 d . .
H8A H 0.6790(7) 0.1146(4) -0.0181(10) 0.103 Uiso 1 calc R .
H8B H 0.7799(7) 0.1480(4) 0.1170(10) 0.103 Uiso 1 calc R .
C9 C 0.6596(5) 0.2067(3) -0.0195(9) 0.062(2) Uani 1 d . .
H9A H 0.6613(5) 0.2045(3) -0.1556(9) 0.075 Uiso 1 calc R .
H9B H 0.7129(5) 0.2393(3) 0.0303(9) 0.075 Uiso 1 calc R .
C10 C 0.5353(5) 0.2165(3) 0.0295(7) 0.0505(14) Uani 1 d . .
H10A H 0.5233(5) 0.2591(3) 0.0598(7) 0.061 Uiso 1 calc R .
H10B H 0.4771(5) 0.2053(3) -0.0762(7) 0.061 Uiso 1 calc R .

loop_
_atom_type_symbol
_atom_type_description
_atom_type_scat_dispersion_real
_atom_type_scat_dispersion_imag
_atom_type_scat_source
C C 0.0033 0.0016 'International Tables Vol C Tables 4.2.6.8 and 6.1.1.4'
H H 0.0000 0.0000 'International Tables Vol C Tables 4.2.6.8 and 6.1.1.4'
O O 0.0106 0.0060 'International Tables Vol C Tables 4.2.6.8 and 6.1.1.4'
Si Si 0.0817 0.0704 'International Tables Vol C Tables 4.2.6.8 and 6.1.1.4'
P P 0.1023 0.0942 'International Tables Vol C Tables 4.2.6.8 and 6.1.1.4'
Cs Cs -0.3680 2.1192 'International Tables Vol C Tables 4.2.6.8 and 6.1.1.4'

loop_
_geom_angle_atom_site_label_1
_geom_angle_atom_site_label_2
_geom_angle_atom_site_label_3
_geom_angle
_geom_angle_site_symmetry_1
_geom_angle_site_symmetry_3
_geom_angle_publ_flag
O1 Cs1 P1 94.17(8) . 4_565 ?
O1 Cs1 P1 104.39(8) . . ?
P1 Cs1 P1 95.51(3) 4_565 . ?
O1 Cs1 P1 85.15(8) . 1_554 ?
P1 Cs1 P1 95.14(3) 4_565 1_554 ?
P1 Cs1 P1 165.11(4) . 1_554 ?
O1 Cs1 C10 21.96(11) . . ?
P1 Cs1 C10 80.85(10) 4_565 . ?
P1 Cs1 C10 122.84(8) . . ?
P1 Cs1 C10 69.24(8) 1_554 . ?
O1 Cs1 C4 71.81(13) . 1_554 ?
P1 Cs1 C4 145.81(9) 4_565 1_554 ?
P1 Cs1 C4 117.91(8) . 1_554 ?
P1 Cs1 C4 53.68(8) 1_554 1_554 ?
C10 Cs1 C4 75.19(14) . 1_554 ?
O1 Cs1 Si2 88.92(8) . . ?
P1 Cs1 Si2 124.06(3) 4_565 . ?
P1 Cs1 Si2 31.13(3) . . ?
P1 Cs1 Si2 140.70(3) 1_554 . ?
C10 Cs1 Si2 110.84(8) . . ?
C4 Cs1 Si2 87.59(8) 1_554 . ?
O1 Cs1 Cs1 82.41(7) . 4_565 ?
P1 Cs1 Cs1 48.54(2) 4_565 4_565 ?
P1 Cs1 Cs1 144.05(2) . 4_565 ?
P1 Cs1 Cs1 47.39(2) 1_554 4_565 ?
C10 Cs1 Cs1 60.56(8) . 4_565 ?
C4 Cs1 Cs1 97.87(8) 1_554 4_565 ?
Si2 Cs1 Cs1 167.72(2) . 4_565 ?
O1 Cs1 Cs1 96.85(8) . 4_566 ?
P1 Cs1 Cs1 48.89(2) 4_565 4_566 ?
P1 Cs1 Cs1 47.43(2) . 4_566 ?
P1 Cs1 Cs1 144.02(2) 1_554 4_566 ?
C10 Cs1 Cs1 100.71(9) . 4_566 ?
C4 Cs1 Cs1 159.80(8) 1_554 4_566 ?
Si2 Cs1 Cs1 75.26(2) . 4_566 ?
Cs1 Cs1 Cs1 97.072(10) 4_565 4_566 ?
Si1 P1 Si2 101.99(7) . . ?
Si1 P1 Cs1 109.94(6) . 4_566 ?
Si2 P1 Cs1 147.99(7) . 4_566 ?
Si1 P1 Cs1 97.33(5) . . ?
Si2 P1 Cs1 89.83(5) . . ?
Cs1 P1 Cs1 84.03(3) 4_566 . ?
Si1 P1 Cs1 94.79(5) . 1_556 ?
Si2 P1 Cs1 96.09(5) . 1_556 ?
Cs1 P1 Cs1 83.72(2) 4_566 1_556 ?
Cs1 P1 Cs1 165.11(4) . 1_556 ?
C2 Si1 C3 106.0(3) . . ?
C2 Si1 C1 104.8(3) . . ?
C3 Si1 C1 106.2(3) . . ?
C2 Si1 P1 107.6(3) . . ?
C3 Si1 P1 116.9(2) . . ?
C1 Si1 P1 114.4(2) . . ?
C5 Si2 C6 105.1(3) . . ?
C5 Si2 C4 106.2(3) . . ?
C6 Si2 C4 106.7(3) . . ?
C5 Si2 P1 108.3(2) . . ?
C6 Si2 P1 116.3(2) . . ?
C4 Si2 P1 113.4(2) . . ?
C5 Si2 Cs1 77.2(2) . . ?
C6 Si2 Cs1 78.4(2) . . ?
C4 Si2 Cs1 172.4(2) . . ?
P1 Si2 Cs1 59.03(4) . . ?
C7 O1 C10 110.1(4) . . ?
C7 O1 Cs1 139.5(4) . . ?
C10 O1 Cs1 105.0(3) . . ?
O1 C7 C8 107.1(5) . . ?
C7 C8 C9 105.5(6) . . ?
C8 C9 C10 103.6(5) . . ?
O1 C10 C9 107.3(4) . . ?
O1 C10 Cs1 53.1(3) . . ?
C9 C10 Cs1 157.0(4) . . ?

loop_
_geom_bond_atom_site_label_1
_geom_bond_atom_site_label_2
_geom_bond_distance
_geom_bond_site_symmetry_2
_geom_bond_publ_flag
Cs1 O1 3.056(4) . ?
Cs1 P1 3.5818(12) 4_565 ?
Cs1 P1 3.6452(12) . ?
Cs1 P1 3.6665(12) 1_554 ?
Cs1 C10 3.694(6) . ?
Cs1 C4 3.890(6) 1_554 ?
Cs1 Si2 4.2512(14) . ?
Cs1 Cs1 4.8374(4) 4_565 ?
Cs1 Cs1 4.8375(4) 4_566 ?
P1 Si1 2.197(2) . ?
P1 Si2 2.198(2) . ?
P1 Cs1 3.5818(12) 4_566 ?
P1 Cs1 3.6666(12) 1_556 ?
Si1 C2 1.888(7) . ?
Si1 C3 1.889(6) . ?
Si1 C1 1.893(5) . ?
Si2 C5 1.869(6) . ?
Si2 C6 1.874(5) . ?
Si2 C4 1.886(5) . ?
O1 C7 1.425(7) . ?
O1 C10 1.430(7) . ?
C7 C8 1.482(9) . ?
C8 C9 1.502(9) . ?
C9 C10 1.506(8) . ?

loop_
_cod_changelog_entry_id
_cod_changelog_entry_author
_cod_changelog_entry_date
_cod_changelog_entry_text
1 'Vaitkus, Antanas' 2024-11-17T23:38:10+02:00
;
 Replaced the '&G' character sequence with the backslash character ('\')
 in the '_diffrn_measurement_method' data value.
;
